data_7105951
loop_
_publ_author_name
'Javeed Akhtar'
'Rana Farhat Mehmood'
'Mohammad Azad Malik'
'Nasir Iqbal'
'Paul O'Brien'
'James Raftery'

_publ_section_title
;
 A Novel single source precursor: [bis(N,
 N-diethyl-N-naphthoyl-selenoureato)palladium(II)] for palladium selenide
 thin films and nanoparticles
;
_journal_name_full Chem.Commun.
_journal_page_first 1899
_journal_paper_doi 10.1039/c0cc03079a
_journal_volume 47
_journal_year 2011
_chemical_formula_sum 'C16 H18 N2 O Se'
_chemical_formula_weight 333.28
_chemical_name_systematic
;
?
;
_space_group_IT_number 2
_symmetry_cell_setting triclinic
_symmetry_space_group_name_Hall '-P 1'
_symmetry_space_group_name_H-M 'P -1'
_atom_sites_solution_hydrogens geom
_atom_sites_solution_primary direct
_atom_sites_solution_secondary difmap
_audit_creation_method SHELXL-97
_cell_angle_alpha 72.6300(10)
_cell_angle_beta 85.2970(10)
_cell_angle_gamma 66.5000(10)
_cell_formula_units_Z 4
_cell_length_a 11.1943(8)
_cell_length_b 11.2670(8)
_cell_length_c 13.5411(10)
_cell_measurement_reflns_used 4564
_cell_measurement_temperature 100(2)
_cell_measurement_theta_max 28.2725
_cell_measurement_theta_min 2.205
_cell_volume 1493.47(19)
_computing_cell_refinement 'Bruker SMART'
_computing_data_collection 'Bruker SMART'
_computing_data_reduction 'Bruker SAINT'
_computing_molecular_graphics 'Bruker SHELXTL'
_computing_publication_material 'Bruker SHELXTL'
_computing_structure_refinement 'SHELXL-97 (Sheldrick, 1997)'
_computing_structure_solution 'SHELXS-97 (Sheldrick, 1990)'
_diffrn_ambient_temperature 100(2)
_diffrn_measured_fraction_theta_full 0.993
_diffrn_measured_fraction_theta_max 0.920
_diffrn_measurement_device_type 'CCD area detector'
_diffrn_measurement_method 'phi and omega scans'
_diffrn_radiation_monochromator graphite
_diffrn_radiation_source 'fine-focus sealed tube'
_diffrn_radiation_type MoK\a
_diffrn_radiation_wavelength 0.71073
_diffrn_reflns_av_R_equivalents 0.0229
_diffrn_reflns_av_sigmaI/netI 0.0392
_diffrn_reflns_limit_h_max 14
_diffrn_reflns_limit_h_min -14
_diffrn_reflns_limit_k_max 14
_diffrn_reflns_limit_k_min -15
_diffrn_reflns_limit_l_max 17
_diffrn_reflns_limit_l_min -17
_diffrn_reflns_number 13003
_diffrn_reflns_theta_full 25.00
_diffrn_reflns_theta_max 28.24
_diffrn_reflns_theta_min 1.58
_exptl_absorpt_coefficient_mu 2.511
_exptl_absorpt_correction_T_max 0.9285
_exptl_absorpt_correction_T_min 0.729539
_exptl_absorpt_correction_type multi-scan
_exptl_absorpt_process_details SADABS
_exptl_crystal_colour yellow
_exptl_crystal_density_diffrn 1.482
_exptl_crystal_density_method 'not measured'
_exptl_crystal_description plate
_exptl_crystal_F_000 680
_exptl_crystal_size_max 0.35
_exptl_crystal_size_mid 0.20
_exptl_crystal_size_min 0.03
_refine_diff_density_max 0.670
_refine_diff_density_min -0.403
_refine_diff_density_rms 0.090
_refine_ls_extinction_method none
_refine_ls_goodness_of_fit_ref 1.126
_refine_ls_hydrogen_treatment mixed
_refine_ls_matrix_type full
_refine_ls_number_parameters 373
_refine_ls_number_reflns 6788
_refine_ls_number_restraints 0
_refine_ls_restrained_S_all 1.126
_refine_ls_R_factor_all 0.0477
_refine_ls_R_factor_gt 0.0406
_refine_ls_shift/su_max 0.001
_refine_ls_shift/su_mean 0.000
_refine_ls_structure_factor_coef Fsqd
_refine_ls_weighting_details 'calc w=1/[\s^2^(Fo^2^)+(0.0308P)^2^+1.9235P] where P=(Fo^2^+2Fc^2^)/3'
_refine_ls_weighting_scheme calc
_refine_ls_wR_factor_gt 0.0854
_refine_ls_wR_factor_ref 0.0895
_reflns_number_gt 5990
_reflns_number_total 6788
_reflns_threshold_expression >2sigma(I)
_cod_data_source_file C0CC03079A_a.TXT
_cod_data_source_block s3113ma
_cod_depositor_comments
;
The following automatic conversions were performed:

'_symmetry_cell_setting' value 'Triclinic' changed to 'triclinic'
according to the built-in table from CIF Core dictionary named
'cif_core.dic' version 2.4.1 from 2010-06-29.

Automatic conversion script
Id: cif_fix_values 1646 2011-03-28 12:23:43Z adriana 
;
_cod_original_sg_symbol_H-M P-1
_cod_database_code 7105951

loop_
_symmetry_equiv_pos_as_xyz
'x, y, z'
'-x, -y, -z'

loop_
_atom_site_label
_atom_site_type_symbol
_atom_site_fract_x
_atom_site_fract_y
_atom_site_fract_z
_atom_site_U_iso_or_equiv
_atom_site_adp_type
_atom_site_occupancy
_atom_site_symmetry_multiplicity
_atom_site_calc_flag
_atom_site_refinement_flags
_atom_site_disorder_assembly
_atom_site_disorder_group
C1 C 0.3083(3) 0.0090(3) 0.9153(2) 0.0127(5) Uani 1 1 d . . .
C2 C 0.3047(3) 0.0926(3) 0.9727(2) 0.0139(5) Uani 1 1 d . . .
H2 H 0.2714 0.1877 0.9412 0.017 Uiso 1 1 calc R . .
C3 C 0.3497(3) 0.0399(3) 1.0775(2) 0.0128(5) Uani 1 1 d . . .
C4 C 0.3448(3) 0.1257(3) 1.1376(2) 0.0166(6) Uani 1 1 d . . .
H4 H 0.3131 0.2208 1.1067 0.020 Uiso 1 1 calc R . .
C5 C 0.3855(3) 0.0718(3) 1.2398(2) 0.0183(6) Uani 1 1 d . . .
H5 H 0.3822 0.1297 1.2795 0.022 Uiso 1 1 calc R . .
C6 C 0.4326(3) -0.0697(3) 1.2868(2) 0.0187(6) Uani 1 1 d . . .
H6 H 0.4598 -0.1062 1.3580 0.022 Uiso 1 1 calc R . .
C7 C 0.4390(3) -0.1542(3) 1.2303(2) 0.0168(6) Uani 1 1 d . . .
H7 H 0.4709 -0.2490 1.2627 0.020 Uiso 1 1 calc R . .
C8 C 0.3986(3) -0.1023(3) 1.1240(2) 0.0139(5) Uani 1 1 d . . .
C9 C 0.4055(3) -0.1869(3) 1.0623(2) 0.0166(6) Uani 1 1 d . . .
H9 H 0.4405 -0.2823 1.0920 0.020 Uiso 1 1 calc R . .
C10 C 0.3626(3) -0.1330(3) 0.9612(2) 0.0159(6) Uani 1 1 d . . .
H10 H 0.3692 -0.1913 0.9209 0.019 Uiso 1 1 calc R . .
C11 C 0.2446(3) 0.0734(3) 0.8099(2) 0.0137(5) Uani 1 1 d . . .
C12 C 0.2218(3) 0.0435(3) 0.6429(2) 0.0161(6) Uani 1 1 d . . .
C13 C 0.0041(3) 0.0703(3) 0.7153(2) 0.0216(6) Uani 1 1 d . . .
H13A H -0.0643 0.1590 0.7161 0.026 Uiso 1 1 calc R . .
H13B H 0.0537 0.0291 0.7826 0.026 Uiso 1 1 calc R . .
C14 C -0.0598(3) -0.0206(4) 0.7019(3) 0.0279(7) Uani 1 1 d . . .
H14A H -0.1083 0.0195 0.6350 0.042 Uiso 1 1 calc R . .
H14B H -0.1198 -0.0300 0.7578 0.042 Uiso 1 1 calc R . .
H14C H 0.0075 -0.1099 0.7042 0.042 Uiso 1 1 calc R . .
C15 C 0.0279(3) 0.1818(3) 0.5308(2) 0.0238(7) Uani 1 1 d . . .
H15A H -0.0563 0.1748 0.5238 0.029 Uiso 1 1 calc R . .
H15B H 0.0829 0.1543 0.4739 0.029 Uiso 1 1 calc R . .
C16 C 0.0040(3) 0.3267(3) 0.5226(3) 0.0279(7) Uani 1 1 d . . .
H16A H -0.0459 0.3518 0.5813 0.042 Uiso 1 1 calc R . .
H16B H -0.0452 0.3870 0.4578 0.042 Uiso 1 1 calc R . .
H16C H 0.0878 0.3350 0.5234 0.042 Uiso 1 1 calc R . .
C17 C 0.2720(3) 0.5380(3) 0.7873(2) 0.0142(5) Uani 1 1 d . . .
C18 C 0.2773(3) 0.4514(3) 0.7328(2) 0.0147(5) Uani 1 1 d . . .
H18 H 0.2645 0.3708 0.7673 0.018 Uiso 1 1 calc R . .
C19 C 0.3014(3) 0.4801(3) 0.6260(2) 0.0143(5) Uani 1 1 d . . .
C20 C 0.3139(3) 0.3890(3) 0.5686(2) 0.0172(6) Uani 1 1 d . . .
H20 H 0.3046 0.3063 0.6021 0.021 Uiso 1 1 calc R . .
C21 C 0.3390(3) 0.4194(3) 0.4657(2) 0.0189(6) Uani 1 1 d . . .
H21 H 0.3481 0.3573 0.4283 0.023 Uiso 1 1 calc R . .
C22 C 0.3515(3) 0.5432(3) 0.4144(2) 0.0213(6) Uani 1 1 d . . .
H22 H 0.3686 0.5636 0.3428 0.026 Uiso 1 1 calc R . .
C23 C 0.3393(3) 0.6338(3) 0.4671(2) 0.0189(6) Uani 1 1 d . . .
H23 H 0.3468 0.7169 0.4317 0.023 Uiso 1 1 calc R . .
C24 C 0.3156(3) 0.6038(3) 0.5745(2) 0.0143(5) Uani 1 1 d . . .
C25 C 0.3057(3) 0.6939(3) 0.6322(2) 0.0167(6) Uani 1 1 d . . .
H25 H 0.3129 0.7775 0.5982 0.020 Uiso 1 1 calc R . .
C26 C 0.2859(3) 0.6614(3) 0.7359(2) 0.0168(6) Uani 1 1 d . . .
H26 H 0.2813 0.7216 0.7739 0.020 Uiso 1 1 calc R . .
C27 C 0.2459(3) 0.5019(3) 0.9001(2) 0.0142(5) Uani 1 1 d . . .
C28 C 0.2776(3) 0.5313(3) 1.0659(2) 0.0130(5) Uani 1 1 d . . .
C29 C 0.0454(3) 0.6826(3) 1.0215(2) 0.0182(6) Uani 1 1 d . . .
H29A H -0.0366 0.6768 1.0511 0.022 Uiso 1 1 calc R . .
H29B H 0.0561 0.6600 0.9552 0.022 Uiso 1 1 calc R . .
C30 C 0.0371(3) 0.8256(3) 1.0016(3) 0.0241(7) Uani 1 1 d . . .
H30A H 0.0315 0.8462 1.0676 0.036 Uiso 1 1 calc R . .
H30B H -0.0406 0.8895 0.9575 0.036 Uiso 1 1 calc R . .
H30C H 0.1150 0.8334 0.9667 0.036 Uiso 1 1 calc R . .
C31 C 0.1245(3) 0.5560(3) 1.2042(2) 0.0212(6) Uani 1 1 d . . .
H31A H 0.0473 0.6336 1.2143 0.025 Uiso 1 1 calc R . .
H31B H 0.1984 0.5443 1.2468 0.025 Uiso 1 1 calc R . .
C32 C 0.0963(3) 0.4294(4) 1.2395(3) 0.0315(8) Uani 1 1 d . . .
H32A H 0.0219 0.4417 1.1984 0.047 Uiso 1 1 calc R . .
H32B H 0.0757 0.4122 1.3129 0.047 Uiso 1 1 calc R . .
H32C H 0.1730 0.3524 1.2301 0.047 Uiso 1 1 calc R . .
N1 N 0.2733(2) -0.0107(3) 0.74580(19) 0.0155(5) Uani 1 1 d . . .
N2 N 0.0931(2) 0.0910(3) 0.63110(18) 0.0171(5) Uani 1 1 d . . .
N3 N 0.2953(2) 0.5566(2) 0.95843(18) 0.0140(5) Uani 1 1 d . . .
N4 N 0.1567(2) 0.5843(2) 1.09405(18) 0.0158(5) Uani 1 1 d . . .
O1 O 0.16773(19) 0.19099(19) 0.78149(15) 0.0176(4) Uani 1 1 d . . .
O2 O 0.1845(2) 0.4325(2) 0.93825(15) 0.0171(4) Uani 1 1 d . . .
Se1 Se 0.33661(3) 0.04196(3) 0.53856(2) 0.01811(8) Uani 1 1 d . . .
Se2 Se 0.42085(3) 0.43416(3) 1.15616(2) 0.01459(8) Uani 1 1 d . . .
H3N H 0.371(4) 0.557(4) 0.937(3) 0.029(10) Uiso 1 1 d . . .
H1N H 0.344(4) -0.064(4) 0.751(3) 0.024(10) Uiso 1 1 d . . .

loop_
_atom_site_aniso_label
_atom_site_aniso_U_11
_atom_site_aniso_U_22
_atom_site_aniso_U_33
_atom_site_aniso_U_23
_atom_site_aniso_U_13
_atom_site_aniso_U_12
C1 0.0102(12) 0.0136(13) 0.0132(13) -0.0031(10) 0.0014(10) -0.0041(10)
C2 0.0139(13) 0.0126(13) 0.0156(13) -0.0040(11) 0.0016(10) -0.0059(10)
C3 0.0117(13) 0.0131(13) 0.0150(13) -0.0053(10) 0.0024(10) -0.0057(10)
C4 0.0156(14) 0.0152(14) 0.0186(14) -0.0043(11) 0.0014(11) -0.0062(11)
C5 0.0184(14) 0.0214(15) 0.0175(14) -0.0081(12) 0.0001(11) -0.0085(12)
C6 0.0176(14) 0.0226(15) 0.0137(14) -0.0012(11) -0.0012(11) -0.0082(12)
C7 0.0141(13) 0.0158(14) 0.0166(14) -0.0002(11) 0.0005(11) -0.0052(11)
C8 0.0094(12) 0.0142(13) 0.0166(14) -0.0026(11) 0.0028(10) -0.0048(10)
C9 0.0163(14) 0.0122(13) 0.0196(14) -0.0025(11) -0.0004(11) -0.0053(11)
C10 0.0154(14) 0.0135(13) 0.0209(14) -0.0080(11) 0.0025(11) -0.0061(11)
C11 0.0126(13) 0.0152(13) 0.0168(14) -0.0064(11) 0.0031(10) -0.0083(11)
C12 0.0198(14) 0.0148(13) 0.0171(14) -0.0077(11) 0.0016(11) -0.0081(11)
C13 0.0181(15) 0.0307(17) 0.0205(15) -0.0100(13) 0.0052(12) -0.0131(13)
C14 0.0246(17) 0.039(2) 0.0300(18) -0.0135(15) 0.0053(14) -0.0207(15)
C15 0.0207(15) 0.0346(18) 0.0166(15) -0.0080(13) -0.0022(12) -0.0106(13)
C16 0.0223(16) 0.0314(18) 0.0235(17) -0.0027(14) -0.0001(13) -0.0076(14)
C17 0.0121(13) 0.0158(13) 0.0141(13) -0.0042(11) 0.0007(10) -0.0050(11)
C18 0.0135(13) 0.0133(13) 0.0161(14) -0.0029(11) -0.0003(10) -0.0049(10)
C19 0.0112(13) 0.0168(14) 0.0152(13) -0.0060(11) 0.0004(10) -0.0050(11)
C20 0.0159(14) 0.0154(14) 0.0206(15) -0.0057(11) -0.0010(11) -0.0058(11)
C21 0.0177(14) 0.0215(15) 0.0189(15) -0.0100(12) -0.0017(11) -0.0057(12)
C22 0.0205(15) 0.0304(17) 0.0130(14) -0.0063(12) 0.0001(11) -0.0100(13)
C23 0.0177(14) 0.0212(15) 0.0171(14) -0.0032(12) -0.0015(11) -0.0084(12)
C24 0.0116(13) 0.0152(13) 0.0149(13) -0.0032(11) -0.0010(10) -0.0046(10)
C25 0.0173(14) 0.0128(13) 0.0191(14) -0.0013(11) -0.0016(11) -0.0071(11)
C26 0.0156(14) 0.0154(14) 0.0206(14) -0.0067(11) -0.0007(11) -0.0061(11)
C27 0.0124(13) 0.0149(13) 0.0159(13) -0.0067(11) 0.0010(10) -0.0045(10)
C28 0.0138(13) 0.0125(13) 0.0158(13) -0.0057(11) 0.0021(10) -0.0073(10)
C29 0.0111(13) 0.0204(15) 0.0224(15) -0.0088(12) -0.0004(11) -0.0034(11)
C30 0.0203(15) 0.0220(16) 0.0273(17) -0.0033(13) 0.0016(13) -0.0086(13)
C31 0.0153(14) 0.0316(17) 0.0151(14) -0.0102(13) 0.0066(11) -0.0062(12)
C32 0.0269(18) 0.039(2) 0.0224(17) -0.0013(15) 0.0054(14) -0.0122(15)
N1 0.0147(12) 0.0160(12) 0.0152(12) -0.0066(10) 0.0015(9) -0.0042(10)
N2 0.0167(12) 0.0247(13) 0.0136(12) -0.0088(10) 0.0023(9) -0.0100(10)
N3 0.0129(11) 0.0193(12) 0.0133(11) -0.0070(9) 0.0042(9) -0.0089(10)
N4 0.0143(12) 0.0177(12) 0.0171(12) -0.0085(10) 0.0032(9) -0.0062(10)
O1 0.0190(10) 0.0150(10) 0.0175(10) -0.0053(8) -0.0008(8) -0.0046(8)
O2 0.0202(10) 0.0180(10) 0.0176(10) -0.0067(8) 0.0035(8) -0.0116(8)
Se1 0.01968(16) 0.02140(16) 0.01682(15) -0.00902(12) 0.00558(11) -0.01008(12)
Se2 0.01297(14) 0.01734(15) 0.01369(14) -0.00546(11) 0.00134(10) -0.00565(11)

loop_
_atom_type_symbol
_atom_type_description
_atom_type_scat_dispersion_real
_atom_type_scat_dispersion_imag
_atom_type_scat_source
C C 0.0033 0.0016 'International Tables Vol C Tables 4.2.6.8 and 6.1.1.4'
H H 0.0000 0.0000 'International Tables Vol C Tables 4.2.6.8 and 6.1.1.4'
N N 0.0061 0.0033 'International Tables Vol C Tables 4.2.6.8 and 6.1.1.4'
O O 0.0106 0.0060 'International Tables Vol C Tables 4.2.6.8 and 6.1.1.4'
Se Se -0.0929 2.2259 'International Tables Vol C Tables 4.2.6.8 and 6.1.1.4'

loop_
_geom_angle_atom_site_label_1
_geom_angle_atom_site_label_2
_geom_angle_atom_site_label_3
_geom_angle
_geom_angle_site_symmetry_1
_geom_angle_site_symmetry_3
_geom_angle_publ_flag
C2 C1 C10 119.3(3) . . ?
C2 C1 C11 117.7(2) . . ?
C10 C1 C11 122.8(2) . . ?
C1 C2 C3 121.3(2) . . ?
C1 C2 H2 119.3 . . ?
C3 C2 H2 119.3 . . ?
C2 C3 C8 118.9(2) . . ?
C2 C3 C4 121.6(2) . . ?
C8 C3 C4 119.5(3) . . ?
C5 C4 C3 120.3(3) . . ?
C5 C4 H4 119.9 . . ?
C3 C4 H4 119.9 . . ?
C4 C5 C6 120.4(3) . . ?
C4 C5 H5 119.8 . . ?
C6 C5 H5 119.8 . . ?
C7 C6 C5 120.3(3) . . ?
C7 C6 H6 119.8 . . ?
C5 C6 H6 119.8 . . ?
C6 C7 C8 120.9(3) . . ?
C6 C7 H7 119.5 . . ?
C8 C7 H7 119.5 . . ?
C7 C8 C3 118.6(3) . . ?
C7 C8 C9 122.6(3) . . ?
C3 C8 C9 118.8(3) . . ?
C10 C9 C8 120.9(3) . . ?
C10 C9 H9 119.6 . . ?
C8 C9 H9 119.6 . . ?
C9 C10 C1 120.7(3) . . ?
C9 C10 H10 119.6 . . ?
C1 C10 H10 119.6 . . ?
O1 C11 N1 121.4(3) . . ?
O1 C11 C1 122.5(2) . . ?
N1 C11 C1 116.1(2) . . ?
N2 C12 N1 116.2(3) . . ?
N2 C12 Se1 126.0(2) . . ?
N1 C12 Se1 117.8(2) . . ?
N2 C13 C14 111.7(2) . . ?
N2 C13 H13A 109.3 . . ?
C14 C13 H13A 109.3 . . ?
N2 C13 H13B 109.3 . . ?
C14 C13 H13B 109.3 . . ?
H13A C13 H13B 107.9 . . ?
C13 C14 H14A 109.5 . . ?
C13 C14 H14B 109.5 . . ?
H14A C14 H14B 109.5 . . ?
C13 C14 H14C 109.5 . . ?
H14A C14 H14C 109.5 . . ?
H14B C14 H14C 109.5 . . ?
N2 C15 C16 110.2(2) . . ?
N2 C15 H15A 109.6 . . ?
C16 C15 H15A 109.6 . . ?
N2 C15 H15B 109.6 . . ?
C16 C15 H15B 109.6 . . ?
H15A C15 H15B 108.1 . . ?
C15 C16 H16A 109.5 . . ?
C15 C16 H16B 109.5 . . ?
H16A C16 H16B 109.5 . . ?
C15 C16 H16C 109.5 . . ?
H16A C16 H16C 109.5 . . ?
H16B C16 H16C 109.5 . . ?
C18 C17 C26 120.2(3) . . ?
C18 C17 C27 118.4(2) . . ?
C26 C17 C27 121.4(2) . . ?
C17 C18 C19 121.0(3) . . ?
C17 C18 H18 119.5 . . ?
C19 C18 H18 119.5 . . ?
C18 C19 C20 122.2(3) . . ?
C18 C19 C24 118.8(2) . . ?
C20 C19 C24 119.0(3) . . ?
C21 C20 C19 120.6(3) . . ?
C21 C20 H20 119.7 . . ?
C19 C20 H20 119.7 . . ?
C20 C21 C22 120.3(3) . . ?
C20 C21 H21 119.9 . . ?
C22 C21 H21 119.9 . . ?
C23 C22 C21 120.7(3) . . ?
C23 C22 H22 119.6 . . ?
C21 C22 H22 119.6 . . ?
C22 C23 C24 120.2(3) . . ?
C22 C23 H23 119.9 . . ?
C24 C23 H23 119.9 . . ?
C23 C24 C25 121.8(3) . . ?
C23 C24 C19 119.2(3) . . ?
C25 C24 C19 119.1(2) . . ?
C26 C25 C24 120.7(3) . . ?
C26 C25 H25 119.7 . . ?
C24 C25 H25 119.7 . . ?
C25 C26 C17 120.2(3) . . ?
C25 C26 H26 119.9 . . ?
C17 C26 H26 119.9 . . ?
O2 C27 N3 122.3(3) . . ?
O2 C27 C17 123.1(2) . . ?
N3 C27 C17 114.6(2) . . ?
N4 C28 N3 116.1(2) . . ?
N4 C28 Se2 124.6(2) . . ?
N3 C28 Se2 119.26(19) . . ?
N4 C29 C30 110.8(2) . . ?
N4 C29 H29A 109.5 . . ?
C30 C29 H29A 109.5 . . ?
N4 C29 H29B 109.5 . . ?
C30 C29 H29B 109.5 . . ?
H29A C29 H29B 108.1 . . ?
C29 C30 H30A 109.5 . . ?
C29 C30 H30B 109.5 . . ?
H30A C30 H30B 109.5 . . ?
C29 C30 H30C 109.5 . . ?
H30A C30 H30C 109.5 . . ?
H30B C30 H30C 109.5 . . ?
N4 C31 C32 110.8(3) . . ?
N4 C31 H31A 109.5 . . ?
C32 C31 H31A 109.5 . . ?
N4 C31 H31B 109.5 . . ?
C32 C31 H31B 109.5 . . ?
H31A C31 H31B 108.1 . . ?
C31 C32 H32A 109.5 . . ?
C31 C32 H32B 109.5 . . ?
H32A C32 H32B 109.5 . . ?
C31 C32 H32C 109.5 . . ?
H32A C32 H32C 109.5 . . ?
H32B C32 H32C 109.5 . . ?
C11 N1 C12 119.8(2) . . ?
C11 N1 H1N 116(3) . . ?
C12 N1 H1N 112(3) . . ?
C12 N2 C15 120.1(2) . . ?
C12 N2 C13 124.9(2) . . ?
C15 N2 C13 114.8(2) . . ?
C27 N3 C28 120.8(2) . . ?
C27 N3 H3N 111(2) . . ?
C28 N3 H3N 117(2) . . ?
C28 N4 C31 121.1(2) . . ?
C28 N4 C29 124.2(2) . . ?
C31 N4 C29 114.5(2) . . ?

loop_
_geom_bond_atom_site_label_1
_geom_bond_atom_site_label_2
_geom_bond_distance
_geom_bond_site_symmetry_2
_geom_bond_publ_flag
C1 C2 1.376(4) . ?
C1 C10 1.418(4) . ?
C1 C11 1.487(4) . ?
C2 C3 1.412(4) . ?
C2 H2 0.9500 . ?
C3 C8 1.420(4) . ?
C3 C4 1.421(4) . ?
C4 C5 1.369(4) . ?
C4 H4 0.9500 . ?
C5 C6 1.416(4) . ?
C5 H5 0.9500 . ?
C6 C7 1.367(4) . ?
C6 H6 0.9500 . ?
C7 C8 1.418(4) . ?
C7 H7 0.9500 . ?
C8 C9 1.421(4) . ?
C9 C10 1.361(4) . ?
C9 H9 0.9500 . ?
C10 H10 0.9500 . ?
C11 O1 1.218(3) . ?
C11 N1 1.398(3) . ?
C12 N2 1.326(4) . ?
C12 N1 1.410(4) . ?
C12 Se1 1.830(3) . ?
C13 N2 1.478(4) . ?
C13 C14 1.520(4) . ?
C13 H13A 0.9900 . ?
C13 H13B 0.9900 . ?
C14 H14A 0.9800 . ?
C14 H14B 0.9800 . ?
C14 H14C 0.9800 . ?
C15 N2 1.471(4) . ?
C15 C16 1.517(5) . ?
C15 H15A 0.9900 . ?
C15 H15B 0.9900 . ?
C16 H16A 0.9800 . ?
C16 H16B 0.9800 . ?
C16 H16C 0.9800 . ?
C17 C18 1.370(4) . ?
C17 C26 1.421(4) . ?
C17 C27 1.495(4) . ?
C18 C19 1.412(4) . ?
C18 H18 0.9500 . ?
C19 C20 1.422(4) . ?
C19 C24 1.425(4) . ?
C20 C21 1.366(4) . ?
C20 H20 0.9500 . ?
C21 C22 1.418(4) . ?
C21 H21 0.9500 . ?
C22 C23 1.370(4) . ?
C22 H22 0.9500 . ?
C23 C24 1.419(4) . ?
C23 H23 0.9500 . ?
C24 C25 1.422(4) . ?
C25 C26 1.364(4) . ?
C25 H25 0.9500 . ?
C26 H26 0.9500 . ?
C27 O2 1.216(3) . ?
C27 N3 1.394(3) . ?
C28 N4 1.319(3) . ?
C28 N3 1.410(3) . ?
C28 Se2 1.841(3) . ?
C29 N4 1.481(4) . ?
C29 C30 1.517(4) . ?
C29 H29A 0.9900 . ?
C29 H29B 0.9900 . ?
C30 H30A 0.9800 . ?
C30 H30B 0.9800 . ?
C30 H30C 0.9800 . ?
C31 N4 1.476(4) . ?
C31 C32 1.512(5) . ?
C31 H31A 0.9900 . ?
C31 H31B 0.9900 . ?
C32 H32A 0.9800 . ?
C32 H32B 0.9800 . ?
C32 H32C 0.9800 . ?
N1 H1N 0.77(4) . ?
N3 H3N 0.87(4) . ?

loop_
_geom_torsion_atom_site_label_1
_geom_torsion_atom_site_label_2
_geom_torsion_atom_site_label_3
_geom_torsion_atom_site_label_4
_geom_torsion
_geom_torsion_site_symmetry_1
_geom_torsion_site_symmetry_2
_geom_torsion_site_symmetry_3
_geom_torsion_site_symmetry_4
_geom_torsion_publ_flag
C10 C1 C2 C3 -2.3(4) . . . . ?
C11 C1 C2 C3 172.8(2) . . . . ?
C1 C2 C3 C8 -0.4(4) . . . . ?
C1 C2 C3 C4 -179.2(3) . . . . ?
C2 C3 C4 C5 178.1(3) . . . . ?
C8 C3 C4 C5 -0.7(4) . . . . ?
C3 C4 C5 C6 -0.2(4) . . . . ?
C4 C5 C6 C7 0.6(4) . . . . ?
C5 C6 C7 C8 -0.1(4) . . . . ?
C6 C7 C8 C3 -0.8(4) . . . . ?
C6 C7 C8 C9 179.1(3) . . . . ?
C2 C3 C8 C7 -177.6(2) . . . . ?
C4 C3 C8 C7 1.2(4) . . . . ?
C2 C3 C8 C9 2.5(4) . . . . ?
C4 C3 C8 C9 -178.7(2) . . . . ?
C7 C8 C9 C10 178.3(3) . . . . ?
C3 C8 C9 C10 -1.9(4) . . . . ?
C8 C9 C10 C1 -0.9(4) . . . . ?
C2 C1 C10 C9 3.0(4) . . . . ?
C11 C1 C10 C9 -171.8(3) . . . . ?
C2 C1 C11 O1 -16.0(4) . . . . ?
C10 C1 C11 O1 159.0(3) . . . . ?
C2 C1 C11 N1 166.9(2) . . . . ?
C10 C1 C11 N1 -18.2(4) . . . . ?
C26 C17 C18 C19 2.5(4) . . . . ?
C27 C17 C18 C19 179.9(2) . . . . ?
C17 C18 C19 C20 176.8(3) . . . . ?
C17 C18 C19 C24 -2.3(4) . . . . ?
C18 C19 C20 C21 -179.1(3) . . . . ?
C24 C19 C20 C21 0.0(4) . . . . ?
C19 C20 C21 C22 -0.7(4) . . . . ?
C20 C21 C22 C23 0.3(4) . . . . ?
C21 C22 C23 C24 0.8(4) . . . . ?
C22 C23 C24 C25 178.4(3) . . . . ?
C22 C23 C24 C19 -1.5(4) . . . . ?
C18 C19 C24 C23 -179.7(3) . . . . ?
C20 C19 C24 C23 1.1(4) . . . . ?
C18 C19 C24 C25 0.4(4) . . . . ?
C20 C19 C24 C25 -178.8(3) . . . . ?
C23 C24 C25 C26 -178.4(3) . . . . ?
C19 C24 C25 C26 1.5(4) . . . . ?
C24 C25 C26 C17 -1.4(4) . . . . ?
C18 C17 C26 C25 -0.6(4) . . . . ?
C27 C17 C26 C25 -178.0(3) . . . . ?
C18 C17 C27 O2 -27.6(4) . . . . ?
C26 C17 C27 O2 149.8(3) . . . . ?
C18 C17 C27 N3 153.7(3) . . . . ?
C26 C17 C27 N3 -28.9(4) . . . . ?
O1 C11 N1 C12 5.7(4) . . . . ?
C1 C11 N1 C12 -177.1(2) . . . . ?
N2 C12 N1 C11 -64.5(3) . . . . ?
Se1 C12 N1 C11 115.6(2) . . . . ?
N1 C12 N2 C15 163.1(2) . . . . ?
Se1 C12 N2 C15 -17.1(4) . . . . ?
N1 C12 N2 C13 -10.9(4) . . . . ?
Se1 C12 N2 C13 168.9(2) . . . . ?
C16 C15 N2 C12 -84.8(3) . . . . ?
C16 C15 N2 C13 89.8(3) . . . . ?
C14 C13 N2 C12 -111.9(3) . . . . ?
C14 C13 N2 C15 73.8(3) . . . . ?
O2 C27 N3 C28 1.1(4) . . . . ?
C17 C27 N3 C28 179.8(2) . . . . ?
N4 C28 N3 C27 -67.0(3) . . . . ?
Se2 C28 N3 C27 115.1(2) . . . . ?
N3 C28 N4 C31 175.2(2) . . . . ?
Se2 C28 N4 C31 -7.1(4) . . . . ?
N3 C28 N4 C29 -9.5(4) . . . . ?
Se2 C28 N4 C29 168.3(2) . . . . ?
C32 C31 N4 C28 -88.1(3) . . . . ?
C32 C31 N4 C29 96.2(3) . . . . ?
C30 C29 N4 C28 -84.6(3) . . . . ?
C30 C29 N4 C31 91.0(3) . . . . ?
